data_2237598
loop_
_publ_author_name
'Maheshwaran, Velusamy'
'Manjunathan, Munisamy'
'Anbalagan, Krishnamoorthy'
'Thiruselvam, Viswanathan'
'Ponnuswamy, Mondikalipudur Nanjappagounder'

_publ_section_title
;
 <i>cis</i>-Chlorido(methylamine)bis(propane-1,3-diamine)cobalt(III)
 dichloride monohydrate
;
_journal_coeditor_code BT6894
_journal_issue 4
_journal_name_full 'Acta Crystallographica Section E'
_journal_page_first m205
_journal_page_last m206
_journal_paper_doi 10.1107/S1600536813006442
_journal_volume 69
_journal_year 2013
_chemical_formula_iupac '[Co Cl (C H5 N) (C3 H10 N2)2] Cl2, H2 O '
_chemical_formula_moiety 'C7 H25 Cl Co N5 2+, 2(Cl -), H2 O'
_chemical_formula_sum 'C7 H27 Cl3 Co N5 O'
_chemical_formula_weight 362.62
_chemical_name_systematic
;
<i>cis</i>-Chlorido(methylamine)bis(propane-1,3-diamine)cobalt(III)
dichloride monohydrate
;
_space_group_IT_number 2
_symmetry_cell_setting triclinic
_symmetry_space_group_name_Hall '-P 1'
_symmetry_space_group_name_H-M 'P -1'
_atom_sites_solution_hydrogens geom
_atom_sites_solution_primary direct
_atom_sites_solution_secondary difmap
_audit_creation_method SHELXL-97
_cell_angle_alpha 76.022(6)
_cell_angle_beta 76.907(7)
_cell_angle_gamma 73.779(4)
_cell_formula_units_Z 2
_cell_length_a 7.4752(6)
_cell_length_b 7.9065(6)
_cell_length_c 14.4663(13)
_cell_measurement_reflns_used 2764
_cell_measurement_temperature 292
_cell_measurement_theta_max 25.00
_cell_measurement_theta_min 2.78
_cell_volume 784.96(12)
_computing_cell_refinement 'CrysAlis RED (Oxford  Diffraction, 2009)'
_computing_data_collection 'CrysAlis CCD (Oxford  Diffraction, 2009)'
_computing_data_reduction 'CrysAlis RED (Oxford  Diffraction, 2009)'
_computing_molecular_graphics '<i>ORTEP-3 for Windows</i> (Farrugia, 2012) and PLATON (Spek, 2009)'
_computing_publication_material '<i>PLATON</i> (Spek, 2009)'
_computing_structure_refinement '<i>SHELXL97</i> (Sheldrick, 2008)'
_computing_structure_solution '<i>SHELXS97</i> (Sheldrick, 2008)'
_diffrn_ambient_temperature 292
_diffrn_measured_fraction_theta_full 1.000
_diffrn_measured_fraction_theta_max 1.000
_diffrn_measurement_device_type 'Oxford Diffraction Xcalibur Eos'
_diffrn_measurement_method '\w scans'
_diffrn_radiation_monochromator graphite
_diffrn_radiation_source 'Enhance(Mo)X-ray Source'
_diffrn_radiation_type MoK\a
_diffrn_radiation_wavelength 0.71073
_diffrn_reflns_av_R_equivalents 0.0269
_diffrn_reflns_av_sigmaI/netI 0.0562
_diffrn_reflns_limit_h_max 8
_diffrn_reflns_limit_h_min -8
_diffrn_reflns_limit_k_max 9
_diffrn_reflns_limit_k_min -6
_diffrn_reflns_limit_l_max 16
_diffrn_reflns_limit_l_min -17
_diffrn_reflns_number 5020
_diffrn_reflns_theta_full 25.00
_diffrn_reflns_theta_max 25.00
_diffrn_reflns_theta_min 2.73
_diffrn_standards_decay_% 0
_diffrn_standards_interval_count 0
_diffrn_standards_interval_time 0
_diffrn_standards_number 0
_exptl_absorpt_coefficient_mu 1.598
_exptl_absorpt_correction_T_max 1.0000
_exptl_absorpt_correction_T_min 0.79843
_exptl_absorpt_correction_type multi-scan
_exptl_absorpt_process_details '(<i>CrysAlis PRO</i>; Oxford Diffraction, 2009)'
_exptl_crystal_colour violet
_exptl_crystal_density_diffrn 1.534
_exptl_crystal_density_method 'not measured'
_exptl_crystal_description block
_exptl_crystal_F_000 380
_exptl_crystal_size_max 0.35
_exptl_crystal_size_mid 0.35
_exptl_crystal_size_min 0.35
_refine_diff_density_max 0.322
_refine_diff_density_min -0.281
_refine_ls_extinction_method none
_refine_ls_goodness_of_fit_ref 0.922
_refine_ls_hydrogen_treatment mixed
_refine_ls_matrix_type full
_refine_ls_number_parameters 162
_refine_ls_number_reflns 2764
_refine_ls_number_restraints 0
_refine_ls_restrained_S_all 0.922
_refine_ls_R_factor_all 0.0474
_refine_ls_R_factor_gt 0.0299
_refine_ls_shift/su_max 0.001
_refine_ls_shift/su_mean 0.000
_refine_ls_structure_factor_coef Fsqd
_refine_ls_weighting_details 'calc w=1/[\s^2^(Fo^2^)+(0.0217P)^2^] where P=(Fo^2^+2Fc^2^)/3'
_refine_ls_weighting_scheme calc
_refine_ls_wR_factor_gt 0.0527
_refine_ls_wR_factor_ref 0.0547
_reflns_number_gt 2071
_reflns_number_total 2764
_reflns_threshold_expression I>2\s(I)
_cod_data_source_file bt6894.cif
_cod_data_source_block I
_cod_original_cell_volume 784.96(11)
_cod_database_code 2237598
_cod_database_fobs_code 2237598

loop_
_symmetry_equiv_pos_as_xyz
'x, y, z'
'-x, -y, -z'

loop_
_atom_site_type_symbol
_atom_site_label
_atom_site_fract_x
_atom_site_fract_y
_atom_site_fract_z
_atom_site_U_iso_or_equiv
_atom_site_adp_type
_atom_site_calc_flag
_atom_site_refinement_flags
_atom_site_occupancy
_atom_site_symmetry_multiplicity
C C1 0.3821(4) 0.4046(4) 0.7738(2) 0.0358(7) Uani d . 1 1
H H1A 0.4513 0.4943 0.7385 0.043 Uiso calc R 1 1
H H1B 0.3086 0.4444 0.8324 0.043 Uiso calc R 1 1
C C2 0.2490(4) 0.3907(4) 0.7126(2) 0.0367(7) Uani d . 1 1
H H2A 0.1912 0.2912 0.7441 0.044 Uiso calc R 1 1
H H2B 0.1490 0.4997 0.7074 0.044 Uiso calc R 1 1
C C3 0.3492(4) 0.3631(4) 0.61316(19) 0.0346(7) Uani d . 1 1
H H3A 0.2561 0.3784 0.5729 0.042 Uiso calc R 1 1
H H3B 0.4205 0.4540 0.5850 0.042 Uiso calc R 1 1
C C4 0.8945(4) -0.1858(4) 0.8474(2) 0.0381(7) Uani d . 1 1
H H4A 0.9755 -0.1910 0.8922 0.046 Uiso calc R 1 1
H H4B 0.9572 -0.2780 0.8092 0.046 Uiso calc R 1 1
C C5 0.7081(4) -0.2246(4) 0.90423(19) 0.0368(7) Uani d . 1 1
H H5A 0.7331 -0.3273 0.9561 0.044 Uiso calc R 1 1
H H5B 0.6347 -0.1223 0.9331 0.044 Uiso calc R 1 1
C C6 0.5945(4) -0.2629(4) 0.84015(19) 0.0328(7) Uani d . 1 1
H H6A 0.6729 -0.3573 0.8064 0.039 Uiso calc R 1 1
H H6B 0.4873 -0.3057 0.8804 0.039 Uiso calc R 1 1
C C7 0.8086(4) -0.2353(4) 0.5976(2) 0.0394(8) Uani d . 1 1
H H7A 0.9010 -0.2769 0.5449 0.059 Uiso calc R 1 1
H H7B 0.6842 -0.2259 0.5863 0.059 Uiso calc R 1 1
H H7C 0.8299 -0.3188 0.6567 0.059 Uiso calc R 1 1
N N1 0.5177(3) 0.2334(3) 0.80003(14) 0.0256(5) Uani d . 1 1
H H1C 0.4534 0.1636 0.8464 0.031 Uiso calc R 1 1
H H1D 0.6020 0.2573 0.8277 0.031 Uiso calc R 1 1
N N2 0.4793(3) 0.1835(3) 0.61329(15) 0.0243(5) Uani d . 1 1
H H2C 0.5452 0.1837 0.5529 0.029 Uiso calc R 1 1
H H2D 0.4070 0.1045 0.6240 0.029 Uiso calc R 1 1
N N3 0.5246(3) -0.1013(3) 0.76779(14) 0.0226(5) Uani d . 1 1
H H3C 0.4124 -0.0437 0.7971 0.027 Uiso calc R 1 1
H H3D 0.4999 -0.1426 0.7204 0.027 Uiso calc R 1 1
N N4 0.8692(3) -0.0082(3) 0.78236(15) 0.0273(5) Uani d . 1 1
H H4C 0.9792 -0.0075 0.7412 0.033 Uiso calc R 1 1
H H4D 0.8549 0.0732 0.8191 0.033 Uiso calc R 1 1
N N5 0.8253(3) -0.0572(3) 0.60532(14) 0.0251(5) Uani d . 1 1
H H5C 0.8120 0.0139 0.5473 0.030 Uiso calc R 1 1
H H5D 0.9456 -0.0715 0.6121 0.030 Uiso calc R 1 1
O O1 0.2225(3) 0.0443(4) 0.91094(19) 0.0487(6) Uani d . 1 1
Cl Cl1 0.81500(9) 0.30498(10) 0.62727(5) 0.03471(19) Uani d . 1 1
Cl Cl2 0.81288(10) 0.28479(10) 0.92550(5) 0.0405(2) Uani d . 1 1
Cl Cl3 0.27376(8) -0.14018(9) 0.61638(5) 0.02962(18) Uani d . 1 1
Co Co1 0.66519(4) 0.08437(5) 0.70286(3) 0.01944(10) Uani d . 1 1
H H1E 0.208(5) -0.031(5) 0.960(3) 0.085(16) Uiso d . 1 1
H H1F 0.112(5) 0.118(5) 0.915(2) 0.074(13) Uiso d . 1 1

loop_
_atom_site_aniso_label
_atom_site_aniso_U_11
_atom_site_aniso_U_22
_atom_site_aniso_U_33
_atom_site_aniso_U_12
_atom_site_aniso_U_13
_atom_site_aniso_U_23
C1 0.0395(17) 0.0269(19) 0.038(2) 0.0020(14) -0.0084(14) -0.0098(15)
C2 0.0274(15) 0.035(2) 0.0400(19) 0.0078(13) -0.0095(13) -0.0063(15)
C3 0.0406(17) 0.0266(19) 0.0338(19) -0.0012(14) -0.0166(14) 0.0013(15)
C4 0.0400(17) 0.036(2) 0.039(2) -0.0008(14) -0.0218(14) -0.0033(16)
C5 0.0546(19) 0.030(2) 0.0233(17) -0.0063(15) -0.0166(14) 0.0051(14)
C6 0.0447(17) 0.0234(18) 0.0310(18) -0.0128(14) -0.0097(13) 0.0023(14)
C7 0.0360(16) 0.039(2) 0.047(2) -0.0105(15) 0.0020(14) -0.0226(16)
N1 0.0262(12) 0.0290(15) 0.0244(13) -0.0090(11) -0.0051(10) -0.0071(11)
N2 0.0257(11) 0.0249(15) 0.0224(13) -0.0057(10) -0.0058(9) -0.0036(11)
N3 0.0265(11) 0.0235(14) 0.0193(13) -0.0077(10) -0.0049(9) -0.0040(11)
N4 0.0233(11) 0.0304(16) 0.0291(14) -0.0042(10) -0.0070(10) -0.0077(12)
N5 0.0210(11) 0.0279(15) 0.0254(13) -0.0042(10) -0.0043(9) -0.0047(11)
O1 0.0358(14) 0.0492(18) 0.0457(16) -0.0074(12) 0.0087(11) 0.0023(13)
Cl1 0.0364(4) 0.0318(5) 0.0377(5) -0.0194(3) -0.0022(3) -0.0007(4)
Cl2 0.0464(4) 0.0318(5) 0.0444(5) -0.0038(4) -0.0175(4) -0.0069(4)
Cl3 0.0260(4) 0.0332(5) 0.0315(4) -0.0087(3) -0.0089(3) -0.0039(3)
Co1 0.01893(18) 0.0188(2) 0.0209(2) -0.00540(15) -0.00410(14) -0.00248(16)

loop_
_atom_type_symbol
_atom_type_description
_atom_type_scat_dispersion_real
_atom_type_scat_dispersion_imag
_atom_type_scat_source
C C 0.0033 0.0016 'International Tables Vol C Tables 4.2.6.8 and 6.1.1.4'
H H 0.0000 0.0000 'International Tables Vol C Tables 4.2.6.8 and 6.1.1.4'
N N 0.0061 0.0033 'International Tables Vol C Tables 4.2.6.8 and 6.1.1.4'
O O 0.0106 0.0060 'International Tables Vol C Tables 4.2.6.8 and 6.1.1.4'
Cl Cl 0.1484 0.1585 'International Tables Vol C Tables 4.2.6.8 and 6.1.1.4'
Co Co 0.3494 0.9721 'International Tables Vol C Tables 4.2.6.8 and 6.1.1.4'

loop_
_geom_angle_atom_site_label_1
_geom_angle_atom_site_label_2
_geom_angle_atom_site_label_3
_geom_angle
N1 C1 C2 112.7(2)
N1 C1 H1A 109.0
C2 C1 H1A 109.0
N1 C1 H1B 109.0
C2 C1 H1B 109.0
H1A C1 H1B 107.8
C3 C2 C1 111.9(2)
C3 C2 H2A 109.2
C1 C2 H2A 109.2
C3 C2 H2B 109.2
C1 C2 H2B 109.2
H2A C2 H2B 107.9
N2 C3 C2 112.7(2)
N2 C3 H3A 109.1
C2 C3 H3A 109.1
N2 C3 H3B 109.1
C2 C3 H3B 109.1
H3A C3 H3B 107.8
N4 C4 C5 112.6(2)
N4 C4 H4A 109.1
C5 C4 H4A 109.1
N4 C4 H4B 109.1
C5 C4 H4B 109.1
H4A C4 H4B 107.8
C6 C5 C4 111.5(2)
C6 C5 H5A 109.3
C4 C5 H5A 109.3
C6 C5 H5B 109.3
C4 C5 H5B 109.3
H5A C5 H5B 108.0
N3 C6 C5 112.6(2)
N3 C6 H6A 109.1
C5 C6 H6A 109.1
N3 C6 H6B 109.1
C5 C6 H6B 109.1
H6A C6 H6B 107.8
N5 C7 H7A 109.5
N5 C7 H7B 109.5
H7A C7 H7B 109.5
N5 C7 H7C 109.5
H7A C7 H7C 109.5
H7B C7 H7C 109.5
C1 N1 Co1 122.04(16)
C1 N1 H1C 106.8
Co1 N1 H1C 106.8
C1 N1 H1D 106.8
Co1 N1 H1D 106.8
H1C N1 H1D 106.7
C3 N2 Co1 121.69(15)
C3 N2 H2C 106.9
Co1 N2 H2C 106.9
C3 N2 H2D 106.9
Co1 N2 H2D 106.9
H2C N2 H2D 106.7
C6 N3 Co1 124.59(14)
C6 N3 H3C 106.2
Co1 N3 H3C 106.2
C6 N3 H3D 106.2
Co1 N3 H3D 106.2
H3C N3 H3D 106.4
C4 N4 Co1 122.49(15)
C4 N4 H4C 106.7
Co1 N4 H4C 106.7
C4 N4 H4D 106.7
Co1 N4 H4D 106.7
H4C N4 H4D 106.6
C7 N5 Co1 124.77(16)
C7 N5 H5C 106.1
Co1 N5 H5C 106.1
C7 N5 H5D 106.1
Co1 N5 H5D 106.1
H5C N5 H5D 106.3
H1E O1 H1F 102(3)
N3 Co1 N5 93.88(8)
N3 Co1 N2 88.79(8)
N5 Co1 N2 87.65(8)
N3 Co1 N4 95.58(8)
N5 Co1 N4 89.08(9)
N2 Co1 N4 174.72(8)
N3 Co1 N1 89.21(8)
N5 Co1 N1 176.46(7)
N2 Co1 N1 94.16(8)
N4 Co1 N1 88.88(8)
N3 Co1 Cl1 177.67(7)
N5 Co1 Cl1 87.31(6)
N2 Co1 Cl1 89.26(6)
N4 Co1 Cl1 86.43(6)
N1 Co1 Cl1 89.67(6)

loop_
_geom_bond_atom_site_label_1
_geom_bond_atom_site_label_2
_geom_bond_distance
C1 N1 1.471(3)
C1 C2 1.514(3)
C1 H1A 0.9700
C1 H1B 0.9700
C2 C3 1.500(4)
C2 H2A 0.9700
C2 H2B 0.9700
C3 N2 1.480(3)
C3 H3A 0.9700
C3 H3B 0.9700
C4 N4 1.478(3)
C4 C5 1.520(4)
C4 H4A 0.9700
C4 H4B 0.9700
C5 C6 1.519(3)
C5 H5A 0.9700
C5 H5B 0.9700
C6 N3 1.493(3)
C6 H6A 0.9700
C6 H6B 0.9700
C7 N5 1.480(3)
C7 H7A 0.9600
C7 H7B 0.9600
C7 H7C 0.9600
N1 Co1 1.988(2)
N1 H1C 0.9000
N1 H1D 0.9000
N2 Co1 1.9854(19)
N2 H2C 0.9000
N2 H2D 0.9000
N3 Co1 1.9722(18)
N3 H3C 0.9000
N3 H3D 0.9000
N4 Co1 1.987(2)
N4 H4C 0.9000
N4 H4D 0.9000
N5 Co1 1.9815(19)
N5 H5C 0.9000
N5 H5D 0.9000
O1 H1E 0.82(4)
O1 H1F 0.87(4)
Cl1 Co1 2.2599(7)

loop_
_geom_hbond_atom_site_label_D
_geom_hbond_atom_site_label_H
_geom_hbond_atom_site_label_A
_geom_hbond_site_symmetry_A
_geom_hbond_distance_DH
_geom_hbond_distance_HA
_geom_hbond_distance_DA
_geom_hbond_angle_DHA
N1 H1C O1 . 0.9000 2.1200 2.960(3) 155.00
N1 H1D Cl2 . 0.9000 2.4300 3.317(2) 170.00
N2 H2C Cl3 2_656 0.90 2.57 3.462(2) 172.0
N2 H2D Cl3 . 0.90 2.44 3.3196(19) 164.3
N3 H3C O1 . 0.9000 2.0400 2.880(3) 155.00
N3 H3D Cl3 . 0.90 2.50 3.3041(18) 149.2
N4 H4C Cl3 1_655 0.90 2.65 3.486(2) 154.7
N4 H4D Cl2 . 0.9000 2.4500 3.348(2) 177.00
N5 H5C Cl3 2_656 0.90 2.49 3.359(2) 162.4
N5 H5D Cl3 1_655 0.90 2.37 3.2649(19) 171.9
O1 H1E Cl2 2_657 0.82(4) 2.29(4) 3.093(3) 168(4)
O1 H1F Cl2 1_455 0.87(4) 2.25(4) 3.112(3) 174(3)

loop_
_geom_torsion_atom_site_label_1
_geom_torsion_atom_site_label_2
_geom_torsion_atom_site_label_3
_geom_torsion_atom_site_label_4
_geom_torsion
N1 C1 C2 C3 -69.3(3)
C1 C2 C3 N2 69.8(3)
N4 C4 C5 C6 72.5(3)
C4 C5 C6 N3 -67.9(3)
C2 C1 N1 Co1 48.1(3)
C2 C3 N2 Co1 -49.0(3)
C5 C6 N3 Co1 35.5(3)
C5 C4 N4 Co1 -42.6(3)
C6 N3 Co1 N5 81.2(2)
C6 N3 Co1 N2 168.8(2)
C6 N3 Co1 N4 -8.2(2)
C6 N3 Co1 N1 -97.0(2)
C7 N5 Co1 N3 2.3(2)
C7 N5 Co1 N2 -86.3(2)
C7 N5 Co1 N4 97.9(2)
C7 N5 Co1 Cl1 -175.7(2)
C3 N2 Co1 N3 113.74(19)
C3 N2 Co1 N5 -152.33(19)
C3 N2 Co1 N1 24.62(19)
C3 N2 Co1 Cl1 -64.99(18)
C4 N4 Co1 N3 11.6(2)
C4 N4 Co1 N5 -82.2(2)
C4 N4 Co1 N1 100.7(2)
C4 N4 Co1 Cl1 -169.5(2)
C1 N1 Co1 N3 -113.12(18)
C1 N1 Co1 N2 -24.39(19)
C1 N1 Co1 N4 151.28(19)
C1 N1 Co1 Cl1 64.84(17)
